data_7119387
loop_
_publ_author_name
'Naeem, Ayesha'
'Ting, Valeska P.'
'Hintermair, Ulrich'
'Tian, Mi'
'Telford, Richard'
'Halim, Saaiba'
'Nowell, Harriott'
'Ho\/ly\'nska, Ma\/lgorzata'
'Teat, Simon J.'
'Scowen, Ian J.'
'Nayak, Sanjit'

_publ_section_title
;
 Mixed-linker approach in designing porous zirconium-based metal--organic
 frameworks with high hydrogen storage capacity
;
_journal_issue 50
_journal_name_full 'Chemical Communications'
_journal_page_first 7826
_journal_page_last 7829
_journal_paper_doi 10.1039/c6cc03787a
_journal_volume 52
_journal_year 2016
_chemical_formula_moiety 'C96 H92 N12 O32 Zr6'
_chemical_formula_sum 'C96 H92 N12 O32 Zr6'
_chemical_formula_weight 2473.14
_chemical_name_systematic UBMOF-8
_space_group_IT_number 225
_symmetry_cell_setting cubic
_symmetry_space_group_name_Hall '-F 4 2 3'
_symmetry_space_group_name_H-M 'F m -3 m'
_atom_sites_solution_hydrogens geom
_atom_sites_solution_primary direct
_atom_sites_solution_secondary difmap
_audit_creation_method SHELXL-97
_audit_update_record
;
2015-12-04 deposited with the CCDC.
2016-05-17 downloaded from the CCDC.
;
_cell_angle_alpha 90.00
_cell_angle_beta 90.00
_cell_angle_gamma 90.00
_cell_formula_units_Z 4
_cell_length_a 29.983(2)
_cell_length_b 29.983(2)
_cell_length_c 29.983(2)
_cell_measurement_reflns_used 74251
_cell_measurement_temperature 250(2)
_cell_measurement_theta_max 30.52
_cell_measurement_theta_min 2.09
_cell_volume 26954(3)
_computing_structure_refinement 'SHELXL-97 (Sheldrick, 1997)'
_computing_structure_solution 'SHELXS-97 (Sheldrick, 1990)'
_diffrn_ambient_temperature 250(2)
_diffrn_detector_area_resol_mean 10.42
_diffrn_measured_fraction_theta_full 0.998
_diffrn_measured_fraction_theta_max 0.999
_diffrn_measurement_device_type 'Bruker D8 with PHOTON 100 detector'
_diffrn_measurement_method '\f and \w shutterless scans'
_diffrn_radiation_monochromator 'silicon 111'
_diffrn_radiation_type synchrotron
_diffrn_radiation_wavelength 0.77490
_diffrn_reflns_av_R_equivalents 0.0451
_diffrn_reflns_av_sigmaI/netI 0.0110
_diffrn_reflns_limit_h_max 39
_diffrn_reflns_limit_h_min -39
_diffrn_reflns_limit_k_max 39
_diffrn_reflns_limit_k_min -39
_diffrn_reflns_limit_l_max 39
_diffrn_reflns_limit_l_min -39
_diffrn_reflns_number 74251
_diffrn_reflns_theta_full 25.00
_diffrn_reflns_theta_max 30.52
_diffrn_reflns_theta_min 2.09
_diffrn_source
;
Advanced Light Source, station 11.3.1
;
_exptl_absorpt_coefficient_mu 0.318
_exptl_absorpt_correction_T_max 0.746
_exptl_absorpt_correction_T_min 0.684
_exptl_absorpt_correction_type multi-scan
_exptl_absorpt_process_details 'SADABS-2014/5 - Bruker AXS, Madison WI'
_exptl_crystal_colour yellow
_exptl_crystal_density_diffrn 0.609
_exptl_crystal_density_method 'not measured'
_exptl_crystal_description octahedron
_exptl_crystal_F_000 4992
_exptl_crystal_size_max 0.120
_exptl_crystal_size_mid 0.080
_exptl_crystal_size_min 0.080
_platon_squeeze_details
;
;
_refine_diff_density_max 0.82
_refine_diff_density_min -0.69
_refine_diff_density_rms 0.08
_refine_ls_extinction_coef 0.00019(5)
_refine_ls_extinction_expression Fc^*^=kFc[1+0.001xFc^2^\l^3^/sin(2\q)]^-1/4^
_refine_ls_extinction_method SHELXL
_refine_ls_goodness_of_fit_ref 1.016
_refine_ls_hydrogen_treatment mixed
_refine_ls_matrix_type full
_refine_ls_number_parameters 33
_refine_ls_number_reflns 1631
_refine_ls_number_restraints 11
_refine_ls_restrained_S_all 1.034
_refine_ls_R_factor_all 0.0578
_refine_ls_R_factor_gt 0.0559
_refine_ls_shift/su_max 0.001
_refine_ls_shift/su_mean 0.000
_refine_ls_structure_factor_coef Fsqd
_refine_ls_weighting_details 'calc w=1/[\s^2^(Fo^2^)+(0.1300P)^2^+71.4372P] where P=(Fo^2^+2Fc^2^)/3'
_refine_ls_weighting_scheme calc
_refine_ls_wR_factor_gt 0.1795
_refine_ls_wR_factor_ref 0.1820
_reflns_number_gt 1575
_reflns_number_total 1631
_reflns_threshold_expression >2sigma(I)
_cod_data_source_file c6cc03787a2.cif
_cod_data_source_block ubmof-8
_cod_database_code 7119387

loop_
_space_group_symop_id
_space_group_symop_operation_xyz
1 'x, y, z'
2 '-y, x, z'
3 '-x, -y, z'
4 'y, -x, z'
5 'x, -y, -z'
6 'y, x, -z'
7 '-x, y, -z'
8 '-y, -x, -z'
9 'z, x, y'
10 '-x, z, y'
11 '-z, -x, y'
12 'x, -z, y'
13 'z, -x, -y'
14 'x, z, -y'
15 '-z, x, -y'
16 '-x, -z, -y'
17 'y, z, x'
18 '-z, -y, -x'
19 '-z, y, x'
20 'z, y, -x'
21 'z, -y, x'
22 'y, -z, -x'
23 '-y, -z, x'
24 '-y, z, -x'
25 'x, y+1/2, z+1/2'
26 '-y, x+1/2, z+1/2'
27 '-x, -y+1/2, z+1/2'
28 'y, -x+1/2, z+1/2'
29 'x, -y+1/2, -z+1/2'
30 'y, x+1/2, -z+1/2'
31 '-x, y+1/2, -z+1/2'
32 '-y, -x+1/2, -z+1/2'
33 'z, x+1/2, y+1/2'
34 '-x, z+1/2, y+1/2'
35 '-z, -x+1/2, y+1/2'
36 'x, -z+1/2, y+1/2'
37 'z, -x+1/2, -y+1/2'
38 'x, z+1/2, -y+1/2'
39 '-z, x+1/2, -y+1/2'
40 '-x, -z+1/2, -y+1/2'
41 'y, z+1/2, x+1/2'
42 '-z, -y+1/2, -x+1/2'
43 '-z, y+1/2, x+1/2'
44 'z, y+1/2, -x+1/2'
45 'z, -y+1/2, x+1/2'
46 'y, -z+1/2, -x+1/2'
47 '-y, -z+1/2, x+1/2'
48 '-y, z+1/2, -x+1/2'
49 'x+1/2, y, z+1/2'
50 '-y+1/2, x, z+1/2'
51 '-x+1/2, -y, z+1/2'
52 'y+1/2, -x, z+1/2'
53 'x+1/2, -y, -z+1/2'
54 'y+1/2, x, -z+1/2'
55 '-x+1/2, y, -z+1/2'
56 '-y+1/2, -x, -z+1/2'
57 'z+1/2, x, y+1/2'
58 '-x+1/2, z, y+1/2'
59 '-z+1/2, -x, y+1/2'
60 'x+1/2, -z, y+1/2'
61 'z+1/2, -x, -y+1/2'
62 'x+1/2, z, -y+1/2'
63 '-z+1/2, x, -y+1/2'
64 '-x+1/2, -z, -y+1/2'
65 'y+1/2, z, x+1/2'
66 '-z+1/2, -y, -x+1/2'
67 '-z+1/2, y, x+1/2'
68 'z+1/2, y, -x+1/2'
69 'z+1/2, -y, x+1/2'
70 'y+1/2, -z, -x+1/2'
71 '-y+1/2, -z, x+1/2'
72 '-y+1/2, z, -x+1/2'
73 'x+1/2, y+1/2, z'
74 '-y+1/2, x+1/2, z'
75 '-x+1/2, -y+1/2, z'
76 'y+1/2, -x+1/2, z'
77 'x+1/2, -y+1/2, -z'
78 'y+1/2, x+1/2, -z'
79 '-x+1/2, y+1/2, -z'
80 '-y+1/2, -x+1/2, -z'
81 'z+1/2, x+1/2, y'
82 '-x+1/2, z+1/2, y'
83 '-z+1/2, -x+1/2, y'
84 'x+1/2, -z+1/2, y'
85 'z+1/2, -x+1/2, -y'
86 'x+1/2, z+1/2, -y'
87 '-z+1/2, x+1/2, -y'
88 '-x+1/2, -z+1/2, -y'
89 'y+1/2, z+1/2, x'
90 '-z+1/2, -y+1/2, -x'
91 '-z+1/2, y+1/2, x'
92 'z+1/2, y+1/2, -x'
93 'z+1/2, -y+1/2, x'
94 'y+1/2, -z+1/2, -x'
95 '-y+1/2, -z+1/2, x'
96 '-y+1/2, z+1/2, -x'
97 '-x, -y, -z'
98 'y, -x, -z'
99 'x, y, -z'
100 '-y, x, -z'
101 '-x, y, z'
102 '-y, -x, z'
103 'x, -y, z'
104 'y, x, z'
105 '-z, -x, -y'
106 'x, -z, -y'
107 'z, x, -y'
108 '-x, z, -y'
109 '-z, x, y'
110 '-x, -z, y'
111 'z, -x, y'
112 'x, z, y'
113 '-y, -z, -x'
114 'z, y, x'
115 'z, -y, -x'
116 '-z, -y, x'
117 '-z, y, -x'
118 '-y, z, x'
119 'y, z, -x'
120 'y, -z, x'
121 '-x, -y+1/2, -z+1/2'
122 'y, -x+1/2, -z+1/2'
123 'x, y+1/2, -z+1/2'
124 '-y, x+1/2, -z+1/2'
125 '-x, y+1/2, z+1/2'
126 '-y, -x+1/2, z+1/2'
127 'x, -y+1/2, z+1/2'
128 'y, x+1/2, z+1/2'
129 '-z, -x+1/2, -y+1/2'
130 'x, -z+1/2, -y+1/2'
131 'z, x+1/2, -y+1/2'
132 '-x, z+1/2, -y+1/2'
133 '-z, x+1/2, y+1/2'
134 '-x, -z+1/2, y+1/2'
135 'z, -x+1/2, y+1/2'
136 'x, z+1/2, y+1/2'
137 '-y, -z+1/2, -x+1/2'
138 'z, y+1/2, x+1/2'
139 'z, -y+1/2, -x+1/2'
140 '-z, -y+1/2, x+1/2'
141 '-z, y+1/2, -x+1/2'
142 '-y, z+1/2, x+1/2'
143 'y, z+1/2, -x+1/2'
144 'y, -z+1/2, x+1/2'
145 '-x+1/2, -y, -z+1/2'
146 'y+1/2, -x, -z+1/2'
147 'x+1/2, y, -z+1/2'
148 '-y+1/2, x, -z+1/2'
149 '-x+1/2, y, z+1/2'
150 '-y+1/2, -x, z+1/2'
151 'x+1/2, -y, z+1/2'
152 'y+1/2, x, z+1/2'
153 '-z+1/2, -x, -y+1/2'
154 'x+1/2, -z, -y+1/2'
155 'z+1/2, x, -y+1/2'
156 '-x+1/2, z, -y+1/2'
157 '-z+1/2, x, y+1/2'
158 '-x+1/2, -z, y+1/2'
159 'z+1/2, -x, y+1/2'
160 'x+1/2, z, y+1/2'
161 '-y+1/2, -z, -x+1/2'
162 'z+1/2, y, x+1/2'
163 'z+1/2, -y, -x+1/2'
164 '-z+1/2, -y, x+1/2'
165 '-z+1/2, y, -x+1/2'
166 '-y+1/2, z, x+1/2'
167 'y+1/2, z, -x+1/2'
168 'y+1/2, -z, x+1/2'
169 '-x+1/2, -y+1/2, -z'
170 'y+1/2, -x+1/2, -z'
171 'x+1/2, y+1/2, -z'
172 '-y+1/2, x+1/2, -z'
173 '-x+1/2, y+1/2, z'
174 '-y+1/2, -x+1/2, z'
175 'x+1/2, -y+1/2, z'
176 'y+1/2, x+1/2, z'
177 '-z+1/2, -x+1/2, -y'
178 'x+1/2, -z+1/2, -y'
179 'z+1/2, x+1/2, -y'
180 '-x+1/2, z+1/2, -y'
181 '-z+1/2, x+1/2, y'
182 '-x+1/2, -z+1/2, y'
183 'z+1/2, -x+1/2, y'
184 'x+1/2, z+1/2, y'
185 '-y+1/2, -z+1/2, -x'
186 'z+1/2, y+1/2, x'
187 'z+1/2, -y+1/2, -x'
188 '-z+1/2, -y+1/2, x'
189 '-z+1/2, y+1/2, -x'
190 '-y+1/2, z+1/2, x'
191 'y+1/2, z+1/2, -x'
192 'y+1/2, -z+1/2, x'

loop_
_atom_site_label
_atom_site_type_symbol
_atom_site_fract_x
_atom_site_fract_y
_atom_site_fract_z
_atom_site_U_iso_or_equiv
_atom_site_adp_type
_atom_site_occupancy
_atom_site_symmetry_multiplicity
_atom_site_calc_flag
_atom_site_refinement_flags
_atom_site_disorder_assembly
_atom_site_disorder_group
Zr1 Zr 0.082508(15) 0.5000 0.0000 0.0372(3) Uani 1 8 d S . .
O1 O 0.11965(13) 0.43630(16) 0.0000 0.1005(13) Uani 1 2 d S . .
O3 O 0.04082(15) 0.45918(15) 0.04082(15) 0.081(2) Uani 1 6 d S . .
C1 C 0.10515(16) 0.39485(16) 0.0000 0.112(3) Uani 1 4 d SD . .
C2 C 0.1397(2) 0.3603(2) 0.0000 0.277(5) Uani 1 4 d SD . .
C3 C 0.1286(4) 0.3162(4) 0.0000 0.277(5) Uani 1 2 d SD . .
H3 H 0.0984 0.3081 0.0000 0.333 Uiso 1 2 calc SR . .
C4 C 0.1604(3) 0.2833(3) 0.0000 0.277(5) Uani 1 2 d SD . .
C5 C 0.2049(2) 0.2951(2) 0.0000 0.277(5) Uani 1 4 d SD . .
C6 C 0.2291(5) 0.2483(6) 0.000(2) 0.277(5) Uani 0.50 2 d SPD . -1
H6 H 0.2119 0.2213 0.0000 0.333 Uiso 0.50 2 d SPR . -1
N1 N 0.1441(4) 0.2367(3) 0.0000 0.277(5) Uani 0.50 2 d SPD . .
H1N H 0.1359 0.2231 -0.0231 0.416 Uiso 1 1 d R . .

loop_
_atom_site_aniso_label
_atom_site_aniso_U_11
_atom_site_aniso_U_22
_atom_site_aniso_U_33
_atom_site_aniso_U_23
_atom_site_aniso_U_13
_atom_site_aniso_U_12
Zr1 0.0159(3) 0.0479(3) 0.0479(3) 0.000 0.000 0.000
O1 0.067(2) 0.107(3) 0.127(3) 0.000 0.000 0.058(2)
O3 0.081(2) 0.081(2) 0.081(2) -0.044(2) 0.044(2) -0.044(2)
C1 0.097(5) 0.097(5) 0.143(9) 0.000 0.000 0.066(6)
C2 0.172(5) 0.172(5) 0.489(13) 0.000 0.000 0.136(6)
C3 0.172(5) 0.172(5) 0.489(13) 0.000 0.000 0.136(6)
C4 0.172(5) 0.172(5) 0.489(13) 0.000 0.000 0.136(6)
C5 0.172(5) 0.172(5) 0.489(13) 0.000 0.000 0.136(6)
C6 0.172(5) 0.172(5) 0.489(13) 0.000 0.000 0.136(6)
N1 0.172(5) 0.172(5) 0.489(13) 0.000 0.000 0.136(6)

loop_
_atom_type_symbol
_atom_type_description
_atom_type_scat_dispersion_real
_atom_type_scat_dispersion_imag
_atom_type_scat_source
C C 0.0040 0.0020 'Calculated using XDISP in WinGX (Farrugia, 1999)'
H H 0.0000 0.0000 'Calculated using XDISP in WinGX (Farrugia, 1999)'
O O 0.0130 0.0070 'Calculated using XDISP in WinGX (Farrugia, 1999)'
N N 0.0080 0.0040 'Calculated using XDISP in WinGX (Farrugia, 1999)'
Zr Zr -1.7860 0.6590 'Calculated using XDISP in WinGX (Farrugia, 1999)'

loop_
_geom_angle_atom_site_label_1
_geom_angle_atom_site_label_2
_geom_angle_atom_site_label_3
_geom_angle
_geom_angle_site_symmetry_1
_geom_angle_site_symmetry_3
Zr1 Zr1 Zr1 60.0 170_455 185
Zr1 Zr1 Zr1 60.0 185 74
Zr1 Zr1 Zr1 90.0 170_455 74
Zr1 Zr1 Zr1 60.0 170_455 89_455
Zr1 Zr1 Zr1 60.0 74 89_455
Zr1 Zr1 Zr1 90.0 185 89_455
O1 Zr1 Zr1 110.87(9) . 185
O1 Zr1 Zr1 75.25(13) 130 89_455
O1 Zr1 Zr1 75.25(13) 36_554 185
O1 Zr1 Zr1 110.87(9) 130 170_455
O1 Zr1 Zr1 165.25(13) 36_554 89_455
O1 Zr1 Zr1 110.87(9) 130 74
O1 Zr1 Zr1 110.87(9) 5_565 185
O1 Zr1 Zr1 165.25(13) 5_565 170_455
O1 Zr1 Zr1 110.87(9) 5_565 89_455
O1 Zr1 Zr1 75.25(13) . 170_455
O1 Zr1 Zr1 110.87(9) . 89_455
O1 Zr1 Zr1 165.25(13) . 74
O1 Zr1 Zr1 165.25(13) 130 185
O1 Zr1 Zr1 75.25(13) 5_565 74
O1 Zr1 Zr1 110.87(9) 36_554 74
O1 Zr1 Zr1 110.87(9) 36_554 170_455
O1 Zr1 O1 75.30(12) 130 .
O1 Zr1 O1 75.30(12) 130 5_565
O1 Zr1 O1 75.30(12) 5_565 36_554
O1 Zr1 O1 119.5(3) 5_565 .
O1 Zr1 O1 75.30(12) 36_554 .
O1 Zr1 O1 119.5(3) 130 36_554
O3 Zr1 Zr1 34.98(10) 172 74
O3 Zr1 Zr1 89.50(17) 172 89_455
O3 Zr1 Zr1 34.98(10) . 89_455
O3 Zr1 Zr1 34.98(10) 99 170_455
O3 Zr1 Zr1 89.50(17) 99 74
O3 Zr1 Zr1 34.98(10) . 170_455
O3 Zr1 Zr1 34.98(10) 74 74
O3 Zr1 Zr1 89.50(17) 74 170_455
O3 Zr1 Zr1 89.50(17) 99 89_455
O3 Zr1 Zr1 89.50(17) . 185
O3 Zr1 Zr1 34.98(10) 74 89_455
O3 Zr1 Zr1 34.98(10) 99 185
O3 Zr1 Zr1 89.50(17) 172 170_455
O3 Zr1 Zr1 34.98(10) 172 185
O3 Zr1 Zr1 89.50(17) 74 185
O3 Zr1 Zr1 89.50(17) . 74
O3 Zr1 O1 142.20(5) 99 130
O3 Zr1 O1 142.20(5) 172 .
O3 Zr1 O1 78.45(19) 99 36_554
O3 Zr1 O1 78.45(19) . .
O3 Zr1 O1 78.45(19) 99 .
O3 Zr1 O1 142.20(5) 172 130
O3 Zr1 O1 142.20(5) 74 36_554
O3 Zr1 O1 78.45(19) 74 130
O3 Zr1 O1 78.45(19) . 130
O3 Zr1 O1 142.20(5) . 5_565
O3 Zr1 O1 142.20(5) . 36_554
O3 Zr1 O1 142.20(5) 99 5_565
O3 Zr1 O1 78.45(19) 172 36_554
O3 Zr1 O1 78.45(19) 172 5_565
O3 Zr1 O1 78.45(19) 74 5_565
O3 Zr1 O1 142.20(5) 74 .
O3 Zr1 O3 108.3(4) . 172
O3 Zr1 O3 70.0(2) 172 74
O3 Zr1 O3 70.0(2) . 74
O3 Zr1 O3 70.0(2) 99 172
O3 Zr1 O3 70.0(2) . 99
O3 Zr1 O3 108.3(4) 99 74
C1 O1 Zr1 130.5(4) . .
Zr1 O3 Zr1 110.04(19) 89_455 .
Zr1 O3 Zr1 110.04(19) 170_455 .
Zr1 O3 Zr1 110.04(19) 170_455 89_455
O1 C1 O1 128.6(6) . 174
O1 C1 C2 115.7(3) 174 .
O1 C1 C2 115.7(3) . .
C3 C2 C1 120.9(5) 174 .
C3 C2 C1 120.9(5) . .
C3 C2 C3 118.1(10) . 174
C2 C3 H3 119.1 . .
C2 C3 C4 121.9(11) . .
C4 C3 H3 119.1 . .
C3 C4 C5 119.3(9) . .
C3 C4 N1 116.7(9) . .
C5 C4 N1 124.0(8) . .
C4 C5 C4 119.5(9) . 174
C4 C5 C6 102.6(8) . .
C4 C5 C6 102.6(8) 174 174
C4 C5 C6 137.9(9) . 174
C4 C5 C6 137.9(9) 174 .
C6 C5 C6 35.3(15) 174 .
C5 C6 H6 120.3 . .
C6 C6 C5 113(2) 169 .
C6 C6 H6 126.9 169 .
C4 N1 H1N 123.8 . .

loop_
_geom_bond_atom_site_label_1
_geom_bond_atom_site_label_2
_geom_bond_distance
_geom_bond_site_symmetry_2
Zr1 Zr1 3.4985(7) 89_455
Zr1 Zr1 3.4984(7) 74
Zr1 Zr1 3.4985(7) 185
Zr1 Zr1 3.4985(7) 170_455
Zr1 O1 2.211(3) 5_565
Zr1 O1 2.211(3) 130
Zr1 O1 2.211(3) .
Zr1 O1 2.211(3) 36_554
Zr1 O3 2.135(3) 74
Zr1 O3 2.135(3) 172
Zr1 O3 2.135(3) .
Zr1 O3 2.135(3) 99
O1 C1 1.317(6) .
O3 Zr1 2.135(3) 170_455
O3 Zr1 2.135(3) 89_455
C1 O1 1.317(6) 174
C1 C2 1.465(11) .
C2 C3 1.364(14) 174
C2 C3 1.364(14) .
C3 H3 0.9400 .
C3 C4 1.370(10) .
C4 C5 1.381(9) .
C4 N1 1.481(5) .
C5 C4 1.381(9) 174
C5 C6 1.576(15) 174
C5 C6 1.576(15) .
C6 C6 1.26(3) 169
C6 H6 0.9615 .
N1 H1N 0.8418 .

loop_
_geom_torsion_atom_site_label_1
_geom_torsion_atom_site_label_2
_geom_torsion_atom_site_label_3
_geom_torsion_atom_site_label_4
_geom_torsion
_geom_torsion_site_symmetry_1
_geom_torsion_site_symmetry_2
_geom_torsion_site_symmetry_3
_geom_torsion_site_symmetry_4
Zr1 Zr1 O1 C1 0.0 170_455 . . .
Zr1 Zr1 O1 C1 0.0 74 . . .
Zr1 Zr1 O1 C1 -49.18(4) 185 . . .
Zr1 Zr1 O1 C1 49.18(4) 89_455 . . .
Zr1 Zr1 O3 Zr1 -30.7(2) 74 . . 89_455
Zr1 Zr1 O3 Zr1 -121.4(5) 170_455 . . 89_455
Zr1 Zr1 O3 Zr1 -90.7(2) 185 . . 89_455
Zr1 Zr1 O3 Zr1 121.4(5) 89_455 . . 170_455
Zr1 Zr1 O3 Zr1 90.7(2) 74 . . 170_455
Zr1 Zr1 O3 Zr1 30.7(2) 185 . . 170_455
Zr1 O1 C1 O1 0.0 . . . 174
Zr1 O1 C1 C2 180.0 . . . .
O1 Zr1 O1 C1 -116.74(9) 36_554 . . .
O1 Zr1 O1 C1 116.74(9) 130 . . .
O1 Zr1 O1 C1 180.0 5_565 . . .
O1 Zr1 O3 Zr1 155.5(2) 5_565 . . 170_455
O1 Zr1 O3 Zr1 -34.0(5) 36_554 . . 170_455
O1 Zr1 O3 Zr1 -157.9(3) 130 . . 170_455
O1 Zr1 O3 Zr1 34.0(5) 5_565 . . 89_455
O1 Zr1 O3 Zr1 -80.7(2) . . . 170_455
O1 Zr1 O3 Zr1 -155.5(2) 36_554 . . 89_455
O1 Zr1 O3 Zr1 157.9(3) . . . 89_455
O1 Zr1 O3 Zr1 80.7(2) 130 . . 89_455
O1 C1 C2 C3 0.0 174 . . .
O1 C1 C2 C3 0.0 . . . 174
O1 C1 C2 C3 180.0 174 . . 174
O1 C1 C2 C3 180.0 . . . .
O3 Zr1 O1 C1 35.81(13) . . . .
O3 Zr1 O1 C1 -35.81(13) 99 . . .
O3 Zr1 O1 C1 69.3(4) 74 . . .
O3 Zr1 O1 C1 -69.3(4) 172 . . .
O3 Zr1 O3 Zr1 1.1(4) 99 . . 170_455
O3 Zr1 O3 Zr1 -60.7(2) 172 . . 89_455
O3 Zr1 O3 Zr1 120.36(13) 74 . . 170_455
O3 Zr1 O3 Zr1 -120.36(13) 99 . . 89_455
O3 Zr1 O3 Zr1 -1.1(4) 74 . . 89_455
O3 Zr1 O3 Zr1 60.7(2) 172 . . 170_455
C1 C2 C3 C4 180.0 . . . .
C2 C3 C4 C5 0.0 . . . .
C2 C3 C4 N1 180.0 . . . .
C3 C2 C3 C4 0.0 174 . . .
C3 C4 C5 C4 0.0 . . . 174
C3 C4 C5 C6 180(2) . . . .
C3 C4 C5 C6 180(3) . . . 174
C4 C5 C6 C6 0(9) 174 . . 169
C4 C5 C6 C6 180(6) . . . 169
C6 C5 C6 C6 0(8) 174 . . 169
N1 C4 C5 C4 180.0 . . . 174
N1 C4 C5 C6 0(3) . . . 174
N1 C4 C5 C6 0(2) . . . .

loop_
_platon_squeeze_void_nr
_platon_squeeze_void_average_x
_platon_squeeze_void_average_y
_platon_squeeze_void_average_z
_platon_squeeze_void_volume
_platon_squeeze_void_count_electrons
_platon_squeeze_void_content
1 -0.002 -0.006 -0.003 18623 2949 ' '
